data_1544672
loop_
_publ_author_name
'Murakami, T.'
'Takeuchi, Y.'

_publ_section_title
;
 Structure of synthetic rhodonite, Mn0.685Mg0.315SiO3, and compositional
 transformations in pyroxenoids
;
_journal_name_full 'Mineralogical Journal'
_journal_page_first 286
_journal_page_last 304
_journal_volume 9
_journal_year 1979
_chemical_formula_sum 'Mg0.315 Mn0.685 O3 Si'
_chemical_name_common Mn0.685Mg0.315SiO3
_chemical_name_mineral rhodonite
_space_group_IT_number 2
_space_group_name_H-M_alt 'P -1'
_symmetry_space_group_name_Hall '-P 1'
_symmetry_space_group_name_H-M 'P -1'
_cell_angle_alpha 92.69(2)
_cell_angle_beta 94.32(3)
_cell_angle_gamma 105.71(2)
_cell_formula_units_Z 10
_cell_length_a 7.545(2)
_cell_length_b 11.782(3)
_cell_length_c 6.663(2)
_cell_volume 567.2(3)
_cod_data_source_file rhodonite.cif
_cod_data_source_block rhodonite
_cod_depositor_comments 'OA4 was missing in previous version, so OA4 was added.'
_cod_original_formula_sum 'Mn0.685 Mg0.315 Si O3'
_cod_database_code 1544672

loop_
_space_group_symop_operation_xyz
'x, y, z'
'-x, -y, -z'

loop_
_atom_site_label
_atom_site_occupancy
_atom_site_fract_x
_atom_site_fract_y
_atom_site_fract_z
_atom_site_adp_type
_atom_site_B_iso_or_equiv
_atom_site_type_symbol
M10 0.6960 0.88280(10) 0.85201(7) 0.97210(10) Biso 0.610000 Mn
M10 0.3040 0.88280(10) 0.85201(7) 0.97210(10) Biso 0.610000 Mg
M11 0.7460 0.68340(10) 0.55382(7) 0.87220(10) Biso 0.660000 Mn
M11 0.2540 0.68340(10) 0.55382(7) 0.87220(10) Biso 0.660000 Mg
M21 0.8680 0.04040(10) 0.70019(6) 0.65340(10) Biso 0.860000 Mn
M21 0.1320 0.04040(10) 0.70019(6) 0.65340(10) Biso 0.860000 Mg
M22 0.4810 0.28920(10) 0.97256(8) 0.7857(2) Biso 0.870000 Mn
M22 0.5190 0.28920(10) 0.97256(8) 0.7857(2) Biso 0.870000 Mg
M23 0.6340 0.48660(10) 0.26777(7) 0.81370(10) Biso 0.610000 Mn
M23 0.3660 0.48660(10) 0.26777(7) 0.81370(10) Biso 0.610000 Mg
Si1 1.0 0.7382(2) 0.08600(10) 0.7576(2) Biso 0.610000 Si
Si2 1.0 0.9189(2) 0.34410(10) 0.8483(2) Biso 0.510000 Si
Si3 1.0 0.2586(2) 0.46760(10) 0.6369(2) Biso 0.530000 Si
Si4 1.0 0.4539(2) 0.73640(10) 0.7048(2) Biso 0.510000 Si
Si5 1.0 0.7827(2) 0.87320(10) 0.5055(2) Biso 0.520000 Si
OA1 1.0 0.1613(4) 0.9629(4) 0.0534(5) Biso 0.760000 O
OA2 1.0 0.9566(4) 0.6787(4) 0.9573(5) Biso 0.820000 O
OA3 1.0 0.6015(4) 0.5650(4) 0.1947(5) Biso 0.840000 O
OA4 1.0 0.4015(4) 0.2669(3) 0.1069(5) Biso 0.680000 O
OA5 1.0 0.0603(4) 0.1459(4) 0.3361(5) Biso 0.740000 O
OA6 1.0 0.8041(4) 0.8673(4) 0.2672(5) Biso 0.700000 O
OB1 1.0 0.5382(4) 0.0926(4) 0.8070(5) Biso 0.930000 O
OB2 1.0 0.7421(4) 0.3871(4) 0.8922(5) Biso 0.830000 O
OB3 1.0 0.2344(4) 0.4044(4) 0.4165(5) Biso 1.040000 O
OB4 1.0 0.3105(4) 0.8116(4) 0.7408(5) Biso 0.930000 O
OC1 1.0 0.8548(4) 0.2189(4) 0.7055(5) Biso 0.900000 O
OC2 1.0 0.0478(4) 0.4358(4) 0.7089(5) Biso 1.150000 O
OC3 1.0 0.3123(4) 0.6096(4) 0.6222(5) Biso 1.070000 O
OC4 1.0 0.5778(4) 0.7781(4) 0.5155(5) Biso 0.730000 O
OC5 1.0 0.7437(4) 0.0026(4) 0.5536(5) Biso 0.780000 O
